data_1531874
loop_
_publ_author_name
'Lovas, G.A.'

_publ_section_title
;
 Structural study of halotrichite from Recsk (Matra Mts, N.Hungary)
;
_journal_name_full 'Acta Geologica Hungarica'
_journal_page_first 389
_journal_page_last 398
_journal_volume 29
_journal_year 1986
_chemical_formula_sum 'Al2 Fe H44 O38 S4'
_chemical_name_systematic 'Fe Al2 (S O4)4 (H2 O)22'
_space_group_IT_number 14
_symmetry_space_group_name_Hall '-P 2ybc'
_symmetry_space_group_name_H-M 'P 1 21/c 1'
_cell_angle_alpha 90
_cell_angle_beta 100.3
_cell_angle_gamma 90
_cell_formula_units_Z 4
_cell_length_a 6.1954
_cell_length_b 24.262
_cell_length_c 21.262
_cell_volume 3144.448
_citation_journal_id_ASTM AGHUE7
_cod_data_source_file Lovas_AGHUE7_1986_1653.cif
_cod_data_source_block H44Al2Fe1O38S4
_cod_original_formula_sum 'H44 Al2 Fe1 O38 S4'
_cod_database_code 1531874

loop_
_symmetry_equiv_pos_as_xyz
x,y,z
-x,y+1/2,-z+1/2
-x,-y,-z
x,-y-1/2,z-1/2

loop_
_atom_site_label
_atom_site_type_symbol
_atom_site_fract_x
_atom_site_fract_y
_atom_site_fract_z
_atom_site_occupancy
_atom_site_U_iso_or_equiv
O9 O-2 0.514 0.662 0.353 1 0.0
O10 O-2 0.355 0.679 0.462 1 0.0
Al2 Al+3 0.707 0.335 0.195 1 0.0
O29 O-2 -0.099 0.178 0.211 1 0.0
O16 O-2 0.86 0.349 0.278 1 0.0
O8 O-2 0.129 0.621 0.377 1 0.0
Fe1 Fe+2 0.385 0.595 0.076 1 0.0
O36 O-2 0.679 0.495 0.179 1 0.0
O26 O-2 0.787 0.445 0.399 1 0.0
O6 O-2 0.416 0.556 -0.01 1 0.0
Al1 Al+3 0.42 0.616 0.411 1 0.0
O19 O-2 0.131 0.224 0.442 1 0.0
S4 S+6 0.145 0.477 0.094 1 0.0
O37 O-2 0.416 0.434 0.358 1 0.0
O33 O-2 -0.075 0.489 0.042 1 0.0
O38 O-2 0.398 0.277 0.413 1 0.0
O4 O-2 0.456 0.674 0.037 1 0.0
S2 S+6 0.965 0.475 0.376 1 0.0
O31 O-2 0.146 0.461 0.161 1 0.0
S3 S+6 0.123 0.194 0.242 1 0.0
O27 O-2 0.105 0.185 0.307 1 0.0
O23 O-2 0.012 0.473 0.312 1 0.0
O21 O-2 -0.092 0.211 0.541 1 0.0
O20 O-2 -0.025 0.302 0.506 1 0.0
O3 O-2 0.343 0.635 0.164 1 0.0
O32 O-2 0.212 0.429 0.05 1 0.0
O15 O-2 0.622 0.263 0.212 1 0.0
O17 O-2 0.45 0.361 0.212 1 0.0
O18 O-2 0.79 0.406 0.176 1 0.0
O11 O-2 0.708 0.612 0.446 1 0.0
O5 O-2 0.063 0.607 0.043 1 0.0
O24 O-2 0.905 0.529 0.355 1 0.0
O34 O-2 0.688 0.253 0.344 1 0.0
O35 O-2 0.311 0.525 0.28 1 0.0
O28 O-2 0.202 0.255 0.233 1 0.0
O13 O-2 0.555 0.321 0.11 1 0.0
S1 S+6 0.078 0.244 0.505 1 0.0
O30 O-2 0.273 0.162 0.213 1 0.0
O22 O-2 0.286 0.24 0.536 1 0.0
O25 O-2 0.166 0.465 0.414 1 0.0
O2 O-2 0.725 0.59 0.119 1 0.0
O14 O-2 0.96 0.307 0.175 1 0.0
O1 O-2 0.333 0.519 0.115 1 0.0
O7 O-2 0.478 0.553 0.36 1 0.0
O12 O-2 0.333 0.569 0.47 1 0.0
